data_7062041
loop_
_publ_author_name
'Zhong, Qing'
'Dong, Huiyang'
'Liu, Yi'
'Zhu, Mei'

_publ_section_title
;
 Slow magnetic relaxation and selective luminescence sensor of Ln-radical
 chain involving imidazole-substituted nitronyl nitroxide radical
;
_journal_issue 46
_journal_name_full 'New Journal of Chemistry'
_journal_page_first 22451
_journal_page_last 22458
_journal_paper_doi 10.1039/D2NJ04865E
_journal_volume 46
_journal_year 2022
_chemical_formula_moiety 'C31 H22 Dy F18 N4 O8'
_chemical_formula_sum 'C31 H22 Dy F18 N4 O8'
_chemical_formula_weight 1083.02
_space_group_crystal_system monoclinic
_space_group_IT_number 14
_space_group_name_Hall '-P 2yn'
_space_group_name_H-M_alt 'P 1 21/n 1'
_atom_sites_solution_hydrogens geom
_audit_creation_date 2022-03-03
_audit_creation_method
;
Olex2 1.2
(compiled 2018.05.29 svn.r3508 for OlexSys, GUI svn.r5506)
;
_audit_update_record
;
2022-06-20 deposited with the CCDC.	2022-11-01 downloaded from the CCDC.
;
_cell_angle_alpha 90
_cell_angle_beta 102.7020(10)
_cell_angle_gamma 90
_cell_formula_units_Z 4
_cell_length_a 14.4366(6)
_cell_length_b 17.0425(6)
_cell_length_c 16.3265(6)
_cell_measurement_reflns_used 7517
_cell_measurement_temperature 150(2)
_cell_measurement_theta_max 26.28
_cell_measurement_theta_min 2.79
_cell_volume 3918.6(3)
_computing_cell_refinement Gd2
_computing_data_reduction Gd2
_computing_molecular_graphics 'Olex2 (Dolomanov et al., 2009)'
_computing_publication_material 'Olex2 (Dolomanov et al., 2009)'
_computing_structure_refinement 'ShelXL (Sheldrick, 2015)'
_computing_structure_solution 'ShelXT (Sheldrick, 2015)'
_diffrn_ambient_temperature 150.0
_diffrn_measured_fraction_theta_full 0.998
_diffrn_measured_fraction_theta_max 0.998
_diffrn_measurement_device_type 'CCD area detector'
_diffrn_measurement_method 'phi and omega scans'
_diffrn_radiation_monochromator graphite
_diffrn_radiation_type MoK\a
_diffrn_radiation_wavelength 0.71073
_diffrn_reflns_av_R_equivalents 0.0832
_diffrn_reflns_av_unetI/netI 0.0384
_diffrn_reflns_Laue_measured_fraction_full 0.998
_diffrn_reflns_Laue_measured_fraction_max 0.998
_diffrn_reflns_limit_h_max 18
_diffrn_reflns_limit_h_min -18
_diffrn_reflns_limit_k_max 21
_diffrn_reflns_limit_k_min -21
_diffrn_reflns_limit_l_max 20
_diffrn_reflns_limit_l_min -20
_diffrn_reflns_number 70328
_diffrn_reflns_point_group_measured_fraction_full 0.998
_diffrn_reflns_point_group_measured_fraction_max 0.998
_diffrn_reflns_theta_full 25.242
_diffrn_reflns_theta_max 26.374
_diffrn_reflns_theta_min 2.131
_exptl_absorpt_coefficient_mu 2.045
_exptl_absorpt_correction_T_max 0.0276
_exptl_absorpt_correction_T_min 0.0110
_exptl_absorpt_correction_type none
_exptl_absorpt_process_details
;
SADABS-2016/2 (Bruker,2016/2) was used for absorption correction.
wR2(int) was 0.0790 before and 0.0704 after correction.
The Ratio of minimum to maximum transmission is 0.3986.
The \l/2 correction factor is Not present.
;
_exptl_crystal_colour purple
_exptl_crystal_density_diffrn 1.836
_exptl_crystal_description block
_exptl_crystal_F_000 2112
_exptl_crystal_size_max 0.30
_exptl_crystal_size_mid 0.25
_exptl_crystal_size_min 0.20
_refine_diff_density_max 2.076
_refine_diff_density_min -1.214
_refine_diff_density_rms 0.143
_refine_ls_extinction_method none
_refine_ls_goodness_of_fit_ref 1.114
_refine_ls_hydrogen_treatment constr
_refine_ls_matrix_type full
_refine_ls_number_parameters 563
_refine_ls_number_reflns 7988
_refine_ls_number_restraints 0
_refine_ls_restrained_S_all 1.114
_refine_ls_R_factor_all 0.0627
_refine_ls_R_factor_gt 0.0480
_refine_ls_shift/su_max 0.001
_refine_ls_shift/su_mean 0.000
_refine_ls_structure_factor_coef Fsqd
_refine_ls_weighting_details 'w=1/[\s^2^(Fo^2^)+(0.0694P)^2^+7.3821P] where P=(Fo^2^+2Fc^2^)/3'
_refine_ls_weighting_scheme calc
_refine_ls_wR_factor_gt 0.1197
_refine_ls_wR_factor_ref 0.1309
_reflns_Friedel_coverage 0.000
_reflns_number_gt 6390
_reflns_number_total 7988
_reflns_threshold_expression 'I > 2\s(I)'
_cod_data_source_file d2nj04865e2.cif
_cod_data_source_block Dy
_cod_depositor_comments 'Adding full bibliography for 7062038--7062042.cif.'
_cod_database_code 7062041
_shelx_shelxl_version_number 2018/3
_shelx_space_group_comment
;
The symmetry employed for this shelxl refinement is uniquely defined
by the following loop, which should always be used as a source of
symmetry information in preference to the above space-group names.
They are only intended as comments.
;
_olex2_refinement_description
;
1. Fixed Uiso
 At 1.2 times of:
  All C(H) groups
 At 1.5 times of:
  All C(H,H,H) groups
2.a Aromatic/amide H refined with riding coordinates:
 C00M(H00M), C00O(H00O), C00V(H00V), C00W(H00W), C00Z(H00Z), C010(H010),
 C014(H014), C019(H019), C01E(H01M), C01L(H01N)
2.b Idealised Me refined as rotating group:
 C013(H01A,H01B,H01C), C015(H01D,H01E,H01F), C01C(H01G,H01H,H01I), C01D(H01J,
 H01K,H01L)
;
_olex2_submission_special_instructions 'No special instructions were received'

loop_
_space_group_symop_operation_xyz
'x, y, z'
'-x+1/2, y+1/2, -z+1/2'
'-x, -y, -z'
'x-1/2, -y-1/2, z-1/2'

loop_
_atom_site_label
_atom_site_type_symbol
_atom_site_fract_x
_atom_site_fract_y
_atom_site_fract_z
_atom_site_U_iso_or_equiv
_atom_site_adp_type
_atom_site_occupancy
_atom_site_site_symmetry_order
_atom_site_calc_flag
_atom_site_refinement_flags_posn
_atom_site_refinement_flags_adp
_atom_site_refinement_flags_occupancy
_atom_site_disorder_assembly
_atom_site_disorder_group
Dy1 Dy 0.78281(2) 0.29356(2) 0.43997(2) 0.02646(10) Uani 1 1 d . . . . .
O4 O 0.6789(3) 0.2927(2) 0.5326(2) 0.0300(8) Uani 1 1 d . . . . .
O7 O 0.7808(3) 0.4202(2) 0.5004(3) 0.0369(9) Uani 1 1 d . . . . .
F004 F 0.4996(3) 0.3697(2) 0.6214(3) 0.0505(9) Uani 1 1 d . . . . .
F005 F 0.5742(3) 0.2613(2) 0.6481(2) 0.0495(9) Uani 1 1 d . . . . .
O2 O 0.7237(3) 0.1641(2) 0.4386(2) 0.0313(8) Uani 1 1 d . . . . .
F007 F 0.5613(3) 0.4938(3) 0.3037(3) 0.0608(11) Uani 1 1 d . . . . .
O3 O 0.6412(3) 0.3507(2) 0.3685(2) 0.0352(9) Uani 1 1 d . . . . .
O6 O 0.9151(3) 0.2210(3) 0.4244(3) 0.0377(9) Uani 1 1 d . . . . .
F00A F 0.6488(3) 0.3710(3) 0.6774(2) 0.0537(10) Uani 1 1 d . . . . .
O5 O 0.7560(3) 0.2558(3) 0.2971(2) 0.0343(9) Uani 1 1 d . . . . .
N1 N 0.5905(3) 0.0755(3) 0.5647(3) 0.0292(10) Uani 1 1 d . . . . .
O8 O 0.8711(3) 0.3799(3) 0.3767(3) 0.0373(9) Uani 1 1 d . . . . .
O1 O 0.5149(3) 0.0580(3) 0.5871(3) 0.0395(10) Uani 1 1 d . . . . .
N3 N 0.4421(3) 0.2137(3) 0.2188(3) 0.0286(9) Uani 1 1 d . . . . .
F00G F 0.4784(4) 0.3924(3) 0.2571(3) 0.0749(15) Uani 1 1 d . . . . .
F00H F 0.4372(3) 0.4651(3) 0.3492(3) 0.0614(12) Uani 1 1 d . . . . .
N4 N 0.3914(3) 0.2138(3) 0.0815(3) 0.0308(10) Uani 1 1 d . . . . .
N2 N 0.6874(3) 0.1223(3) 0.4908(3) 0.0278(9) Uani 1 1 d . . . . .
F00K F 0.7783(4) 0.5278(3) 0.6181(3) 0.0711(13) Uani 1 1 d . . . . .
C00L C 0.5981(4) 0.1227(3) 0.4983(3) 0.0270(10) Uani 1 1 d . . . . .
C00M C 0.3678(4) 0.2015(3) 0.1537(3) 0.0296(11) Uani 1 1 d . . . . .
H00M H 0.306288 0.186014 0.159384 0.035 Uiso 1 1 calc R . . . .
F00N F 0.8351(3) 0.2393(5) 0.1121(3) 0.097(2) Uani 1 1 d . . . . .
C00O C 0.5184(4) 0.1705(3) 0.3592(3) 0.0270(10) Uani 1 1 d . . . . .
H00O H 0.570142 0.151186 0.337881 0.032 Uiso 1 1 calc R . . . .
C00P C 0.5186(4) 0.1635(3) 0.4440(3) 0.0263(10) Uani 1 1 d . . . . .
F00Q F 0.8295(4) 0.6159(3) 0.5469(3) 0.0829(16) Uani 1 1 d . . . . .
F00R F 0.7195(5) 0.3060(4) 0.1384(3) 0.096(2) Uani 1 1 d . . . . .
F00S F 0.7105(4) 0.1864(5) 0.1329(3) 0.101(2) Uani 1 1 d . . . . .
C00T C 0.6873(4) 0.0519(3) 0.6133(3) 0.0297(11) Uani 1 1 d . . . . .
C00U C 0.4421(4) 0.2060(3) 0.3061(3) 0.0281(11) Uani 1 1 d . . . . .
C00V C 0.5188(4) 0.2346(4) 0.1855(3) 0.0335(12) Uani 1 1 d . . . . .
H00V H 0.581248 0.246410 0.215773 0.040 Uiso 1 1 calc R . . . .
C00W C 0.4422(4) 0.1909(3) 0.4749(3) 0.0297(11) Uani 1 1 d . . . . .
H00W H 0.441448 0.184441 0.532556 0.036 Uiso 1 1 calc R . . . .
F00X F 0.6894(4) 0.5734(3) 0.5054(4) 0.0825(16) Uani 1 1 d . . . . .
F00Y F 1.0000(6) 0.4230(4) 0.2952(5) 0.118(3) Uani 1 1 d . . . . .
C00Z C 0.3665(4) 0.2279(3) 0.4207(4) 0.0309(11) Uani 1 1 d . . . . .
H00Z H 0.314851 0.247640 0.441959 0.037 Uiso 1 1 calc R . . . .
C010 C 0.4871(4) 0.2347(4) 0.1015(4) 0.0346(12) Uani 1 1 d . . . . .
H010 H 0.524269 0.247089 0.061987 0.041 Uiso 1 1 calc R . . . .
C011 C 0.7437(4) 0.0581(3) 0.5435(3) 0.0324(12) Uani 1 1 d . . . . .
C012 C 0.8108(4) 0.4870(4) 0.4887(4) 0.0389(13) Uani 1 1 d . . . . .
C013 C 0.7152(4) 0.1134(4) 0.6833(3) 0.0371(13) Uani 1 1 d . . . . .
H01A H 0.716483 0.165541 0.658293 0.056 Uiso 1 1 calc GR . . . .
H01B H 0.778180 0.100922 0.717467 0.056 Uiso 1 1 calc GR . . . .
H01C H 0.668609 0.112949 0.718905 0.056 Uiso 1 1 calc GR . . . .
C014 C 0.3660(4) 0.2361(3) 0.3365(3) 0.0291(11) Uani 1 1 d . . . . .
H014 H 0.314835 0.261760 0.299815 0.035 Uiso 1 1 calc R . . . .
C015 C 0.8472(4) 0.0821(4) 0.5729(4) 0.0375(13) Uani 1 1 d . . . . .
H01D H 0.876005 0.088100 0.524229 0.056 Uiso 1 1 calc GR . . . .
H01E H 0.881490 0.041648 0.610350 0.056 Uiso 1 1 calc GR . . . .
H01F H 0.850913 0.132079 0.603207 0.056 Uiso 1 1 calc GR . . . .
F016 F 1.0728(4) 0.1261(5) 0.3306(4) 0.127(3) Uani 1 1 d . . . . .
C017 C 0.6082(4) 0.3352(3) 0.5354(3) 0.0298(11) Uani 1 1 d . . . . .
C018 C 0.8124(4) 0.2369(4) 0.2525(4) 0.0378(13) Uani 1 1 d . . . . .
C019 C 0.8666(6) 0.5074(4) 0.4325(5) 0.0528(17) Uani 1 1 d . . . . .
H019 H 0.888359 0.559824 0.430429 0.063 Uiso 1 1 calc R . . . .
C01A C 0.5114(5) 0.4349(4) 0.3253(4) 0.0439(15) Uani 1 1 d . . . . .
C01B C 0.8907(5) 0.4506(4) 0.3790(4) 0.0475(16) Uani 1 1 d . . . . .
C01C C 0.7332(5) -0.0137(4) 0.4856(4) 0.0443(15) Uani 1 1 d . . . . .
H01G H 0.665804 -0.026708 0.466499 0.066 Uiso 1 1 calc GR . . . .
H01H H 0.766849 -0.058378 0.516442 0.066 Uiso 1 1 calc GR . . . .
H01I H 0.760339 -0.001984 0.437003 0.066 Uiso 1 1 calc GR . . . .
C01D C 0.6836(5) -0.0290(4) 0.6515(4) 0.0434(15) Uani 1 1 d . . . . .
H01J H 0.647107 -0.026375 0.695518 0.065 Uiso 1 1 calc GR . . . .
H01K H 0.748245 -0.046876 0.675955 0.065 Uiso 1 1 calc GR . . . .
H01L H 0.652940 -0.065831 0.607847 0.065 Uiso 1 1 calc GR . . . .
C01E C 0.5547(4) 0.3811(3) 0.4720(4) 0.0336(12) Uani 1 1 d . . . . .
H01M H 0.503251 0.411083 0.482774 0.040 Uiso 1 1 calc R . . . .
F01F F 1.0044(6) 0.5361(4) 0.3388(5) 0.118(3) Uani 1 1 d . . . . .
F01G F 1.1052(4) 0.2042(5) 0.4380(5) 0.122(3) Uani 1 1 d . . . . .
C01H C 0.5805(4) 0.3345(4) 0.6206(4) 0.0371(13) Uani 1 1 d . . . . .
C01I C 0.5756(4) 0.3838(3) 0.3931(4) 0.0337(12) Uani 1 1 d . . . . .
C01J C 0.9466(5) 0.2009(4) 0.3628(4) 0.0476(16) Uani 1 1 d . . . . .
C01K C 0.7715(5) 0.2440(6) 0.1584(4) 0.056(2) Uani 1 1 d . . . . .
C01L C 0.9046(5) 0.2106(5) 0.2779(4) 0.054(2) Uani 1 1 d . . . . .
H01N H 0.940163 0.199049 0.236858 0.065 Uiso 1 1 calc R . . . .
F01M F 0.8894(5) 0.4983(7) 0.2466(4) 0.178(5) Uani 1 1 d . . . . .
C01N C 0.9451(7) 0.4785(5) 0.3131(6) 0.068(2) Uani 1 1 d . . . . .
C01O C 0.7772(6) 0.5527(4) 0.5422(5) 0.0556(18) Uani 1 1 d . . . . .
F01P F 1.0410(7) 0.1008(6) 0.4407(6) 0.168(4) Uani 1 1 d . . . . .
C01Q C 1.0471(7) 0.1649(8) 0.3849(5) 0.089(4) Uani 1 1 d . . . . .

loop_
_atom_site_aniso_label
_atom_site_aniso_U_11
_atom_site_aniso_U_22
_atom_site_aniso_U_33
_atom_site_aniso_U_23
_atom_site_aniso_U_13
_atom_site_aniso_U_12
Dy1 0.02502(14) 0.03111(15) 0.02306(14) -0.00012(10) 0.00488(9) 0.00157(10)
O4 0.0277(18) 0.033(2) 0.0281(19) -0.0040(16) 0.0040(15) 0.0017(15)
O7 0.034(2) 0.040(2) 0.037(2) 0.0040(18) 0.0087(17) 0.0018(17)
F004 0.042(2) 0.061(3) 0.055(2) -0.0001(19) 0.0246(18) 0.0108(18)
F005 0.063(2) 0.048(2) 0.044(2) 0.0057(17) 0.0248(19) 0.0071(19)
O2 0.0313(19) 0.035(2) 0.0283(19) 0.0023(16) 0.0084(16) -0.0005(16)
F007 0.062(3) 0.052(2) 0.068(3) 0.020(2) 0.013(2) 0.016(2)
O3 0.038(2) 0.039(2) 0.0266(19) -0.0023(16) 0.0022(16) 0.0069(17)
O6 0.037(2) 0.047(2) 0.029(2) -0.0032(17) 0.0074(17) 0.0102(18)
F00A 0.047(2) 0.078(3) 0.0391(19) -0.024(2) 0.0137(17) -0.013(2)
O5 0.0291(19) 0.047(2) 0.0271(19) -0.0030(17) 0.0066(16) -0.0021(17)
N1 0.025(2) 0.035(2) 0.025(2) 0.0026(18) -0.0004(18) -0.0040(18)
O8 0.037(2) 0.038(2) 0.040(2) 0.0001(18) 0.0155(18) -0.0036(18)
O1 0.037(2) 0.047(2) 0.034(2) 0.0128(18) 0.0052(18) -0.0051(18)
N3 0.025(2) 0.035(2) 0.025(2) 0.0013(18) 0.0026(18) 0.0003(18)
F00G 0.090(3) 0.065(3) 0.048(2) -0.010(2) -0.033(2) 0.026(3)
F00H 0.043(2) 0.067(3) 0.073(3) 0.018(2) 0.010(2) 0.024(2)
N4 0.028(2) 0.037(3) 0.026(2) 0.0014(19) 0.0027(18) -0.0015(19)
N2 0.027(2) 0.032(2) 0.022(2) 0.0035(18) 0.0007(17) 0.0046(18)
F00K 0.104(4) 0.063(3) 0.054(3) -0.015(2) 0.035(3) -0.003(3)
C00L 0.029(2) 0.028(3) 0.023(2) 0.001(2) 0.004(2) 0.001(2)
C00M 0.026(2) 0.033(3) 0.027(3) 0.004(2) 0.000(2) 0.000(2)
F00N 0.047(3) 0.213(7) 0.035(2) 0.014(3) 0.014(2) 0.011(4)
C00O 0.023(2) 0.031(3) 0.027(3) -0.001(2) 0.004(2) 0.003(2)
C00P 0.025(2) 0.028(3) 0.024(2) 0.001(2) 0.000(2) -0.003(2)
F00Q 0.124(5) 0.046(3) 0.087(4) -0.024(3) 0.042(3) -0.017(3)
F00R 0.105(4) 0.135(5) 0.045(3) 0.021(3) 0.007(3) 0.056(4)
F00S 0.076(4) 0.172(7) 0.051(3) -0.033(3) 0.005(3) -0.041(4)
C00T 0.026(2) 0.031(3) 0.026(3) 0.004(2) -0.007(2) -0.003(2)
C00U 0.029(3) 0.031(3) 0.023(2) 0.000(2) 0.003(2) -0.007(2)
C00V 0.022(2) 0.048(3) 0.030(3) 0.003(2) 0.004(2) -0.002(2)
C00W 0.031(3) 0.036(3) 0.022(2) -0.002(2) 0.007(2) -0.002(2)
F00X 0.081(4) 0.080(4) 0.087(4) -0.011(3) 0.018(3) 0.034(3)
F00Y 0.160(7) 0.077(4) 0.157(6) 0.008(4) 0.125(6) -0.007(4)
C00Z 0.027(3) 0.031(3) 0.034(3) -0.003(2) 0.006(2) 0.004(2)
C010 0.026(3) 0.047(3) 0.030(3) 0.005(2) 0.005(2) -0.002(2)
C011 0.032(3) 0.032(3) 0.029(3) 0.002(2) -0.001(2) 0.004(2)
C012 0.040(3) 0.038(3) 0.037(3) 0.002(3) 0.006(3) 0.007(3)
C013 0.041(3) 0.041(3) 0.026(3) 0.003(2) -0.002(2) -0.004(3)
C014 0.024(2) 0.033(3) 0.028(3) 0.003(2) 0.001(2) 0.004(2)
C015 0.031(3) 0.036(3) 0.041(3) 0.005(3) -0.003(2) 0.002(2)
F016 0.088(4) 0.209(8) 0.078(4) -0.033(5) 0.007(3) 0.091(5)
C017 0.026(3) 0.033(3) 0.031(3) -0.007(2) 0.008(2) -0.005(2)
C018 0.036(3) 0.047(3) 0.030(3) -0.002(3) 0.007(2) 0.000(3)
C019 0.064(5) 0.037(4) 0.063(4) 0.007(3) 0.026(4) -0.010(3)
C01A 0.044(3) 0.036(3) 0.047(4) -0.001(3) 0.000(3) 0.009(3)
C01B 0.054(4) 0.046(4) 0.048(4) 0.008(3) 0.021(3) 0.001(3)
C01C 0.038(3) 0.040(3) 0.048(4) -0.007(3) -0.005(3) 0.006(3)
C01D 0.044(3) 0.032(3) 0.047(4) 0.010(3) -0.006(3) -0.004(3)
C01E 0.024(2) 0.032(3) 0.043(3) -0.005(2) 0.005(2) 0.006(2)
F01F 0.153(6) 0.079(4) 0.153(6) -0.012(4) 0.105(5) -0.048(4)
F01G 0.042(3) 0.158(7) 0.151(7) -0.059(5) -0.010(4) 0.032(3)
C01H 0.032(3) 0.044(3) 0.037(3) -0.004(3) 0.011(2) 0.001(2)
C01I 0.030(3) 0.032(3) 0.035(3) -0.004(2) -0.003(2) 0.002(2)
C01J 0.034(3) 0.066(5) 0.040(3) -0.006(3) 0.004(3) 0.016(3)
C01K 0.041(4) 0.098(6) 0.030(3) -0.003(4) 0.010(3) 0.005(4)
C01L 0.038(3) 0.094(6) 0.033(3) -0.011(3) 0.014(3) 0.011(4)
F01M 0.100(5) 0.355(15) 0.084(5) 0.118(7) 0.034(4) -0.005(7)
C01N 0.093(6) 0.055(5) 0.072(6) 0.011(4) 0.052(5) -0.007(5)
C01O 0.072(5) 0.041(4) 0.056(4) -0.009(3) 0.018(4) -0.002(3)
F01P 0.148(7) 0.198(10) 0.165(8) 0.074(7) 0.049(6) 0.117(8)
C01Q 0.060(5) 0.159(11) 0.039(4) -0.027(5) -0.005(4) 0.063(6)

loop_
_atom_type_symbol
_atom_type_description
_atom_type_scat_dispersion_real
_atom_type_scat_dispersion_imag
_atom_type_scat_source
C C 0.0033 0.0016 'International Tables Vol C Tables 4.2.6.8 and 6.1.1.4'
H H 0.0000 0.0000 'International Tables Vol C Tables 4.2.6.8 and 6.1.1.4'
Dy Dy -0.1892 4.4098 'International Tables Vol C Tables 4.2.6.8 and 6.1.1.4'
F F 0.0171 0.0103 'International Tables Vol C Tables 4.2.6.8 and 6.1.1.4'
N N 0.0061 0.0033 'International Tables Vol C Tables 4.2.6.8 and 6.1.1.4'
O O 0.0106 0.0060 'International Tables Vol C Tables 4.2.6.8 and 6.1.1.4'

loop_
_geom_angle_atom_site_label_1
_geom_angle_atom_site_label_2
_geom_angle_atom_site_label_3
_geom_angle
_geom_angle_site_symmetry_1
_geom_angle_site_symmetry_3
_geom_angle_publ_flag
O4 Dy1 O7 70.78(13) . . ?
O4 Dy1 O2 73.78(13) . . ?
O4 Dy1 O5 129.95(13) . . ?
O4 Dy1 N4 76.34(14) . 4_666 ?
O7 Dy1 N4 73.94(14) . 4_666 ?
O2 Dy1 O7 144.53(14) . . ?
O2 Dy1 O5 75.89(14) . . ?
O2 Dy1 N4 96.55(14) . 4_666 ?
O3 Dy1 O4 73.25(14) . . ?
O3 Dy1 O7 74.86(14) . . ?
O3 Dy1 O2 96.34(14) . . ?
O3 Dy1 O6 144.51(14) . . ?
O3 Dy1 O5 71.64(14) . . ?
O3 Dy1 N4 141.98(14) . 4_666 ?
O6 Dy1 O4 135.98(14) . . ?
O6 Dy1 O7 127.67(15) . . ?
O6 Dy1 O2 78.88(14) . . ?
O6 Dy1 O5 73.11(14) . . ?
O6 Dy1 N4 73.25(15) . 4_666 ?
O5 Dy1 O7 129.92(14) . . ?
O5 Dy1 N4 146.34(15) . 4_666 ?
O8 Dy1 O4 140.97(14) . . ?
O8 Dy1 O7 70.66(14) . . ?
O8 Dy1 O2 144.69(14) . . ?
O8 Dy1 O3 91.09(15) . . ?
O8 Dy1 O6 75.27(15) . . ?
O8 Dy1 O5 73.86(14) . . ?
O8 Dy1 N4 98.55(15) . 4_666 ?
C017 O4 Dy1 130.9(4) . . ?
C012 O7 Dy1 136.8(4) . . ?
N2 O2 Dy1 134.3(3) . . ?
C01I O3 Dy1 132.4(4) . . ?
C01J O6 Dy1 133.6(4) . . ?
C018 O5 Dy1 131.2(4) . . ?
O1 N1 C00L 126.3(4) . . ?
O1 N1 C00T 123.2(4) . . ?
C00L N1 C00T 110.3(4) . . ?
C01B O8 Dy1 138.2(4) . . ?
C00M N3 C00U 126.5(5) . . ?
C00M N3 C00V 107.2(5) . . ?
C00V N3 C00U 126.3(4) . . ?
C00M N4 Dy1 126.1(4) . 4_565 ?
C00M N4 C010 105.6(5) . . ?
C010 N4 Dy1 128.3(4) . 4_565 ?
O2 N2 C00L 126.7(4) . . ?
O2 N2 C011 121.5(4) . . ?
C00L N2 C011 111.4(4) . . ?
N1 C00L C00P 124.6(5) . . ?
N2 C00L N1 108.5(4) . . ?
N2 C00L C00P 126.8(5) . . ?
N3 C00M H00M 124.3 . . ?
N4 C00M N3 111.3(5) . . ?
N4 C00M H00M 124.3 . . ?
C00P C00O H00O 120.4 . . ?
C00U C00O H00O 120.4 . . ?
C00U C00O C00P 119.3(5) . . ?
C00O C00P C00L 118.3(5) . . ?
C00O C00P C00W 120.3(5) . . ?
C00W C00P C00L 121.3(5) . . ?
N1 C00T C011 99.9(4) . . ?
N1 C00T C013 105.7(4) . . ?
N1 C00T C01D 110.3(4) . . ?
C013 C00T C011 114.1(5) . . ?
C01D C00T C011 115.9(5) . . ?
C01D C00T C013 109.9(5) . . ?
C00O C00U N3 119.3(5) . . ?
C00O C00U C014 121.2(5) . . ?
C014 C00U N3 119.5(5) . . ?
N3 C00V H00V 126.9 . . ?
C010 C00V N3 106.2(5) . . ?
C010 C00V H00V 126.9 . . ?
C00P C00W H00W 120.2 . . ?
C00P C00W C00Z 119.6(5) . . ?
C00Z C00W H00W 120.2 . . ?
C00W C00Z H00Z 119.7 . . ?
C014 C00Z C00W 120.5(5) . . ?
C014 C00Z H00Z 119.7 . . ?
N4 C010 H010 125.2 . . ?
C00V C010 N4 109.6(5) . . ?
C00V C010 H010 125.2 . . ?
N2 C011 C00T 99.4(4) . . ?
N2 C011 C015 110.7(5) . . ?
N2 C011 C01C 105.0(4) . . ?
C015 C011 C00T 115.2(5) . . ?
C015 C011 C01C 111.5(5) . . ?
C01C C011 C00T 113.8(5) . . ?
O7 C012 C019 126.8(6) . . ?
O7 C012 C01O 114.1(6) . . ?
C019 C012 C01O 119.1(6) . . ?
C00T C013 H01A 109.5 . . ?
C00T C013 H01B 109.5 . . ?
C00T C013 H01C 109.5 . . ?
H01A C013 H01B 109.5 . . ?
H01A C013 H01C 109.5 . . ?
H01B C013 H01C 109.5 . . ?
C00U C014 H014 120.5 . . ?
C00Z C014 C00U 119.0(5) . . ?
C00Z C014 H014 120.5 . . ?
C011 C015 H01D 109.5 . . ?
C011 C015 H01E 109.5 . . ?
C011 C015 H01F 109.5 . . ?
H01D C015 H01E 109.5 . . ?
H01D C015 H01F 109.5 . . ?
H01E C015 H01F 109.5 . . ?
O4 C017 C01E 128.2(5) . . ?
O4 C017 C01H 113.8(5) . . ?
C01E C017 C01H 118.0(5) . . ?
O5 C018 C01K 114.2(5) . . ?
O5 C018 C01L 128.3(6) . . ?
C01L C018 C01K 117.5(6) . . ?
C012 C019 H019 120.1 . . ?
C012 C019 C01B 119.9(6) . . ?
C01B C019 H019 120.1 . . ?
F007 C01A F00G 107.9(6) . . ?
F007 C01A C01I 110.0(5) . . ?
F00G C01A C01I 109.9(5) . . ?
F00H C01A F007 107.9(5) . . ?
F00H C01A F00G 107.2(6) . . ?
F00H C01A C01I 113.8(6) . . ?
O8 C01B C019 127.4(6) . . ?
O8 C01B C01N 115.3(6) . . ?
C019 C01B C01N 117.2(7) . . ?
C011 C01C H01G 109.5 . . ?
C011 C01C H01H 109.5 . . ?
C011 C01C H01I 109.5 . . ?
H01G C01C H01H 109.5 . . ?
H01G C01C H01I 109.5 . . ?
H01H C01C H01I 109.5 . . ?
C00T C01D H01J 109.5 . . ?
C00T C01D H01K 109.5 . . ?
C00T C01D H01L 109.5 . . ?
H01J C01D H01K 109.5 . . ?
H01J C01D H01L 109.5 . . ?
H01K C01D H01L 109.5 . . ?
C017 C01E H01M 119.6 . . ?
C01I C01E C017 120.9(5) . . ?
C01I C01E H01M 119.6 . . ?
F004 C01H F005 107.2(5) . . ?
F004 C01H F00A 107.3(5) . . ?
F004 C01H C017 114.5(5) . . ?
F005 C01H F00A 107.1(5) . . ?
F005 C01H C017 111.3(5) . . ?
F00A C01H C017 109.0(5) . . ?
O3 C01I C01A 113.8(5) . . ?
O3 C01I C01E 128.5(5) . . ?
C01E C01I C01A 117.7(5) . . ?
O6 C01J C01L 128.0(6) . . ?
O6 C01J C01Q 114.5(6) . . ?
C01L C01J C01Q 117.4(6) . . ?
F00N C01K F00S 105.9(7) . . ?
F00N C01K C018 114.3(6) . . ?
F00R C01K F00N 110.2(7) . . ?
F00R C01K F00S 102.5(7) . . ?
F00R C01K C018 113.2(6) . . ?
F00S C01K C018 109.9(7) . . ?
C018 C01L C01J 121.1(6) . . ?
C018 C01L H01N 119.5 . . ?
C01J C01L H01N 119.5 . . ?
F00Y C01N C01B 111.1(7) . . ?
F00Y C01N F01F 103.2(9) . . ?
F01F C01N C01B 113.9(8) . . ?
F01M C01N F00Y 107.9(10) . . ?
F01M C01N C01B 111.2(8) . . ?
F01M C01N F01F 109.1(9) . . ?
F00K C01O F00Q 108.9(6) . . ?
F00K C01O F00X 109.1(7) . . ?
F00K C01O C012 110.9(6) . . ?
F00Q C01O F00X 106.8(7) . . ?
F00Q C01O C012 112.2(7) . . ?
F00X C01O C012 108.7(6) . . ?
F016 C01Q F01G 121.6(9) . . ?
F016 C01Q C01J 117.6(7) . . ?
F016 C01Q F01P 96.8(10) . . ?
F01G C01Q C01J 113.6(8) . . ?
F01G C01Q F01P 95.3(8) . . ?
F01P C01Q C01J 105.3(9) . . ?

loop_
_geom_bond_atom_site_label_1
_geom_bond_atom_site_label_2
_geom_bond_distance
_geom_bond_site_symmetry_2
_geom_bond_publ_flag
Dy1 O4 2.353(4) . ?
Dy1 O7 2.376(4) . ?
Dy1 O2 2.364(4) . ?
Dy1 O3 2.332(4) . ?
Dy1 O6 2.336(4) . ?
Dy1 O5 2.368(4) . ?
Dy1 O8 2.331(4) . ?
Dy1 N4 2.494(4) 4_666 ?
O4 C017 1.261(7) . ?
O7 C012 1.248(8) . ?
F004 C01H 1.317(7) . ?
F005 C01H 1.336(8) . ?
O2 N2 1.306(6) . ?
F007 C01A 1.326(8) . ?
O3 C01I 1.243(7) . ?
O6 C01J 1.238(8) . ?
F00A C01H 1.348(7) . ?
O5 C018 1.248(7) . ?
N1 O1 1.261(6) . ?
N1 C00L 1.375(7) . ?
N1 C00T 1.502(6) . ?
O8 C01B 1.237(8) . ?
N3 C00M 1.351(7) . ?
N3 C00U 1.432(7) . ?
N3 C00V 1.382(7) . ?
F00G C01A 1.326(8) . ?
F00H C01A 1.322(8) . ?
N4 C00M 1.315(7) . ?
N4 C010 1.394(7) . ?
N2 C00L 1.321(7) . ?
N2 C011 1.513(7) . ?
F00K C01O 1.306(9) . ?
C00L C00P 1.462(7) . ?
C00M H00M 0.9500 . ?
F00N C01K 1.314(8) . ?
C00O H00O 0.9500 . ?
C00O C00P 1.389(7) . ?
C00O C00U 1.382(7) . ?
C00P C00W 1.391(8) . ?
F00Q C01O 1.308(9) . ?
F00R C01K 1.296(10) . ?
F00S C01K 1.325(10) . ?
C00T C011 1.544(8) . ?
C00T C013 1.538(8) . ?
C00T C01D 1.519(8) . ?
C00U C014 1.398(8) . ?
C00V H00V 0.9500 . ?
C00V C010 1.346(8) . ?
C00W H00W 0.9500 . ?
C00W C00Z 1.396(8) . ?
F00X C01O 1.326(9) . ?
F00Y C01N 1.308(11) . ?
C00Z H00Z 0.9500 . ?
C00Z C014 1.380(8) . ?
C010 H010 0.9500 . ?
C011 C015 1.522(8) . ?
C011 C01C 1.533(8) . ?
C012 C019 1.393(9) . ?
C012 C01O 1.560(9) . ?
C013 H01A 0.9800 . ?
C013 H01B 0.9800 . ?
C013 H01C 0.9800 . ?
C014 H014 0.9500 . ?
C015 H01D 0.9800 . ?
C015 H01E 0.9800 . ?
C015 H01F 0.9800 . ?
F016 C01Q 1.226(9) . ?
C017 C01E 1.389(8) . ?
C017 C01H 1.529(8) . ?
C018 C01K 1.525(9) . ?
C018 C01L 1.379(9) . ?
C019 H019 0.9500 . ?
C019 C01B 1.397(10) . ?
C01A C01I 1.547(8) . ?
C01B C01N 1.541(10) . ?
C01C H01G 0.9800 . ?
C01C H01H 0.9800 . ?
C01C H01I 0.9800 . ?
C01D H01J 0.9800 . ?
C01D H01K 0.9800 . ?
C01D H01L 0.9800 . ?
C01E H01M 0.9500 . ?
C01E C01I 1.386(8) . ?
F01F C01N 1.309(11) . ?
F01G C01Q 1.258(12) . ?
C01J C01L 1.396(10) . ?
C01J C01Q 1.543(9) . ?
C01L H01N 0.9500 . ?
F01M C01N 1.247(12) . ?
F01P C01Q 1.438(16) . ?
